data_1521894
loop_
_publ_author_name
'Schmid-Beurmann, P.'

_publ_section_title
;
 Synthesis and phase characterization of a solid solution series between
 beta-(Fe2 (P O4) O) and Fe4 (P O4)3 (O H)3
;
_journal_name_full 'Journal of Solid State Chemistry'
_journal_page_first 237
_journal_page_last 247
_journal_volume 153
_journal_year 2000
_chemical_formula_sum 'Fe3.44 O10 P1.98'
_chemical_name_systematic 'Fe3.44 (P O4)1.98 O2.08'
_space_group_IT_number 141
_symmetry_space_group_name_Hall '-I 4bd 2'
_symmetry_space_group_name_H-M 'I 41/a m d :2'
_cell_angle_alpha 90
_cell_angle_beta 90
_cell_angle_gamma 90
_cell_formula_units_Z 2
_cell_length_a 5.3053
_cell_length_b 5.3053
_cell_length_c 12.662
_cell_volume 356.387
_citation_journal_id_ASTM JSSCBI
_cod_data_source_file Schmid-Beurmann_JSSCBI_2000_1963.cif
_cod_data_source_block Fe3.44O10P1.98
_cod_original_cell_volume 356.3873
_cod_database_code 1521894

loop_
_symmetry_equiv_pos_as_xyz
x,y,z
-y+1/4,x+3/4,z+1/4
-x+1/2,-y,z+1/2
y+1/4,-x+1/4,z+3/4
x,-y,-z
y+1/4,x+3/4,-z+1/4
-x+1/2,y,-z+1/2
-y+1/4,-x+1/4,-z+3/4
-x,-y,-z
y-1/4,-x-3/4,-z-1/4
x-1/2,y,-z-1/2
-y-1/4,x-1/4,-z-3/4
-x,y,z
-y-1/4,-x-3/4,z-1/4
x-1/2,-y,z-1/2
y-1/4,x-1/4,z-3/4
x+1/2,y+1/2,z+1/2
-y+3/4,x+5/4,z+3/4
-x+1,-y+1/2,z+1
y+3/4,-x+3/4,z+5/4
x+1/2,-y+1/2,-z+1/2
y+3/4,x+5/4,-z+3/4
-x+1,y+1/2,-z+1
-y+3/4,-x+3/4,-z+5/4
-x+1/2,-y+1/2,-z+1/2
y+1/4,-x-1/4,-z+1/4
x,y+1/2,-z
-y+1/4,x+1/4,-z-1/4
-x+1/2,y+1/2,z+1/2
-y+1/4,-x-1/4,z+1/4
x,-y+1/2,z
y+1/4,x+1/4,z-1/4

loop_
_atom_site_label
_atom_site_type_symbol
_atom_site_fract_x
_atom_site_fract_y
_atom_site_fract_z
_atom_site_occupancy
_atom_site_U_iso_or_equiv
Fe1 Fe+2 0 0 0.5 0.86 0.0
O1 O-2 0 0.498 0.806 1 0.0
P1 P+5 0 0.75 0.125 0.99 0.0
O2 O-2 0 0.25 0.375 1 0.0
